data_1543127
loop_
_publ_author_name
'Hossain, G. M. Golzar'

_publ_section_title
;
 Sulfamerazine tetrahydrofuran monosolvate
;
_journal_coeditor_code HB4037
_journal_issue 4
_journal_name_full IUCrData
_journal_page_first x160596
_journal_paper_doi 10.1107/S2414314616005964
_journal_volume 1
_journal_year 2016
_chemical_formula_iupac 'C11 H12 N4 O2 S, C4 H8 O'
_chemical_formula_moiety 'C11 H12 N4 O2 S, C4 H8 O'
_chemical_formula_sum 'C15 H20 N4 O3 S'
_chemical_formula_weight 336.41
_chemical_name_systematic
;
4-Amino-<i>N</i>-(4-methylpyrimidin-2-yl)benzenesulfonamide
tetrahydrofuran monosolvate
;
_space_group_crystal_system monoclinic
_space_group_IT_number 14
_space_group_name_Hall '-P 2ybc'
_space_group_name_H-M_alt 'P 1 21/c 1'
_symmetry_space_group_name_Hall '-P 2ybc'
_symmetry_space_group_name_H-M 'P 1 21/c 1'
_atom_sites_solution_hydrogens geom
_audit_creation_method SHELXL-2014/7
_cell_angle_alpha 90
_cell_angle_beta 92.6180(10)
_cell_angle_gamma 90
_cell_formula_units_Z 12
_cell_length_a 10.5765(2)
_cell_length_b 11.8088(2)
_cell_length_c 39.1512(7)
_cell_measurement_reflns_used 10636
_cell_measurement_temperature 150(2)
_cell_measurement_theta_max 27.47
_cell_measurement_theta_min 2.91
_cell_volume 4884.72(15)
_computing_cell_refinement
;
(Otwinowski & Minor, 1997)
;
_computing_data_collection
;
COLLECT (Hooft, 1998; Nonius, 2004)
;
_computing_data_reduction
;
(Otwinowski & Minor, 1997)
;
_computing_molecular_graphics
;
ORTEP-3 for Windows (Farrugia, 2012)
;
_computing_publication_material
;
SHELXL2014 (Sheldrick, 2015)
;
_computing_structure_refinement
;
SHELXL2014 (Sheldrick, 2015)
;
_computing_structure_solution
;
SHELXS97 (Sheldrick, 2008)
;
_diffrn_ambient_temperature 150(2)
_diffrn_measured_fraction_theta_full 0.960
_diffrn_measured_fraction_theta_max 0.947
_diffrn_measurement_device_type 'Nonius KappaCCD'
_diffrn_measurement_method '\w and \f'
_diffrn_radiation_monochromator graphite
_diffrn_radiation_type MoK\a
_diffrn_radiation_wavelength 0.71073
_diffrn_reflns_av_R_equivalents 0.1186
_diffrn_reflns_limit_h_max 13
_diffrn_reflns_limit_h_min -13
_diffrn_reflns_limit_k_max 12
_diffrn_reflns_limit_k_min -15
_diffrn_reflns_limit_l_max 50
_diffrn_reflns_limit_l_min -50
_diffrn_reflns_number 26393
_diffrn_reflns_theta_full 25.242
_diffrn_reflns_theta_max 27.483
_diffrn_reflns_theta_min 2.976
_exptl_absorpt_coefficient_mu 0.219
_exptl_absorpt_correction_T_max 0.9574
_exptl_absorpt_correction_T_min 0.9472
_exptl_absorpt_correction_type multi-scan
_exptl_absorpt_process_details
;
(SORTAV; Blessing, 1995)
;
_exptl_crystal_colour colorless
_exptl_crystal_density_diffrn 1.372
_exptl_crystal_description block
_exptl_crystal_F_000 2136
_exptl_crystal_size_max 0.250
_exptl_crystal_size_mid 0.220
_exptl_crystal_size_min 0.200
_refine_diff_density_max 0.410
_refine_diff_density_min -0.576
_refine_ls_extinction_method none
_refine_ls_goodness_of_fit_ref 1.012
_refine_ls_hydrogen_treatment constr
_refine_ls_matrix_type full
_refine_ls_number_parameters 625
_refine_ls_number_reflns 10636
_refine_ls_number_restraints 0
_refine_ls_restrained_S_all 1.012
_refine_ls_R_factor_all 0.1262
_refine_ls_R_factor_gt 0.0628
_refine_ls_shift/su_max 0.001
_refine_ls_shift/su_mean 0.000
_refine_ls_structure_factor_coef Fsqd
_refine_ls_weighting_details 'w=1/[\s^2^(Fo^2^)+(0.0684P)^2^] where P=(Fo^2^+2Fc^2^)/3'
_refine_ls_weighting_scheme calc
_refine_ls_wR_factor_gt 0.1413
_refine_ls_wR_factor_ref 0.1691
_reflns_number_gt 6070
_reflns_number_total 10636
_reflns_threshold_expression 'I > 2\s(I)'
_cod_data_source_file hb4037sup1.cif
_cod_data_source_block I
_cod_original_cell_volume 4884.71(15)
_cod_database_code 1543127
_shelx_space_group_comment
;
The symmetry employed for this shelxl refinement is uniquely defined
by the following loop, which should always be used as a source of
symmetry information in preference to the above space-group names.
They are only intended as comments.
;
_shelx_estimated_absorpt_t_min 0.947
_shelx_estimated_absorpt_t_max 0.957

loop_
_space_group_symop_operation_xyz
'x, y, z'
'-x, y+1/2, -z+1/2'
'-x, -y, -z'
'x, -y-1/2, z-1/2'

loop_
_atom_site_type_symbol
_atom_site_label
_atom_site_fract_x
_atom_site_fract_y
_atom_site_fract_z
_atom_site_U_iso_or_equiv
_atom_site_adp_type
_atom_site_calc_flag
_atom_site_occupancy
S S11 0.25291(6) 0.32196(6) 0.86011(2) 0.02129(18) Uani d 1
S S21 0.73980(6) 0.65993(6) 0.80975(2) 0.02120(18) Uani d 1
S S31 0.74417(6) 0.83415(6) 0.97168(2) 0.02228(18) Uani d 1
O O11 0.22462(17) 0.20954(15) 0.87149(4) 0.0262(4) Uani d 1
O O12 0.30284(17) 0.33533(16) 0.82686(4) 0.0284(5) Uani d 1
O O21 0.78019(16) 0.76950(15) 0.79868(4) 0.0268(5) Uani d 1
O O22 0.69177(17) 0.64950(16) 0.84348(4) 0.0287(5) Uani d 1
O O31 0.68851(17) 0.85232(16) 1.00396(4) 0.0292(5) Uani d 1
O O32 0.77429(16) 0.72023(15) 0.96177(4) 0.0267(5) Uani d 1
N N11 0.12207(19) 0.39811(19) 0.85734(5) 0.0247(5) Uani d 1
H H11 0.0974 0.4239 0.8370 0.030 Uiso calc 1
N N12 0.08098(19) 0.37871(19) 0.91486(5) 0.0218(5) Uani d 1
N N13 -0.0476(2) 0.49571(19) 0.87746(5) 0.0241(5) Uani d 1
N N14 0.5984(2) 0.5253(2) 0.96566(6) 0.0341(6) Uani d 1
H H14A 0.6044 0.4951 0.9862 0.041 Uiso calc 1
H H14B 0.6432 0.5856 0.9610 0.041 Uiso calc 1
N N21 0.86047(19) 0.5717(2) 0.81117(5) 0.0257(6) Uani d 1
H H21 0.8837 0.5429 0.8312 0.031 Uiso calc 1
N N22 0.89790(19) 0.5881(2) 0.75340(5) 0.0237(5) Uani d 1
N N23 1.0164(2) 0.46017(19) 0.78991(5) 0.0249(5) Uani d 1
N N24 0.3689(2) 0.4854(2) 0.70574(6) 0.0393(7) Uani d 1
H H24A 0.3619 0.5175 0.6855 0.047 Uiso calc 1
H H24B 0.3215 0.4267 0.7104 0.047 Uiso calc 1
N N31 0.87487(19) 0.90998(19) 0.97536(5) 0.0259(6) Uani d 1
H H31 0.8924 0.9426 0.9952 0.031 Uiso calc 1
N N32 0.9370(2) 0.87305(19) 0.92019(5) 0.0245(5) Uani d 1
N N33 1.0552(2) 0.9978(2) 0.95796(5) 0.0272(6) Uani d 1
N N34 0.4198(2) 1.0297(2) 0.86005(6) 0.0326(6) Uani d 1
H H34A 0.3732 1.0900 0.8637 0.039 Uiso calc 1
H H34B 0.4186 0.9985 0.8396 0.039 Uiso calc 1
C C11 0.0479(2) 0.4246(2) 0.88462(6) 0.0200(6) Uani d 1
C C12 0.0132(2) 0.4121(2) 0.94139(7) 0.0254(7) Uani d 1
C C13 -0.0859(3) 0.4873(3) 0.93699(7) 0.0330(8) Uani d 1
H H13 -0.1335 0.5111 0.9557 0.040 Uiso calc 1
C C14 -0.1132(3) 0.5264(3) 0.90433(7) 0.0336(8) Uani d 1
H H14 -0.1818 0.5776 0.9007 0.040 Uiso calc 1
C C15 0.3542(2) 0.3840(2) 0.89128(6) 0.0205(6) Uani d 1
C C16 0.4259(2) 0.4786(2) 0.88334(7) 0.0240(6) Uani d 1
H H16 0.4186 0.5109 0.8611 0.029 Uiso calc 1
C C17 0.5076(2) 0.5252(2) 0.90798(7) 0.0264(7) Uani d 1
H H17 0.5564 0.5898 0.9026 0.032 Uiso calc 1
C C18 0.5193(2) 0.4785(2) 0.94098(7) 0.0237(6) Uani d 1
C C19 0.4475(2) 0.3824(2) 0.94814(7) 0.0230(6) Uani d 1
H H19 0.4558 0.3487 0.9702 0.028 Uiso calc 1
C C20 0.3653(2) 0.3361(2) 0.92385(6) 0.0212(6) Uani d 1
H H20 0.3162 0.2717 0.9292 0.025 Uiso calc 1
C C21 0.9280(2) 0.5395(2) 0.78351(6) 0.0200(6) Uani d 1
C C22 0.9583(2) 0.5492(2) 0.72655(7) 0.0258(7) Uani d 1
C C23 1.0500(3) 0.4662(3) 0.73016(7) 0.0320(7) Uani d 1
H H23 1.0931 0.4390 0.7110 0.038 Uiso calc 1
C C24 1.0766(3) 0.4242(3) 0.76258(7) 0.0315(7) Uani d 1
H H24 1.1400 0.3677 0.7656 0.038 Uiso calc 1
C C25 0.6292(2) 0.6087(2) 0.77938(6) 0.0203(6) Uani d 1
C C26 0.6176(2) 0.6598(2) 0.74717(6) 0.0220(6) Uani d 1
H H26 0.6705 0.7219 0.7420 0.026 Uiso calc 1
C C27 0.5298(2) 0.6203(2) 0.72295(7) 0.0253(6) Uani d 1
H H27 0.5209 0.6567 0.7013 0.030 Uiso calc 1
C C28 0.4536(2) 0.5268(2) 0.73002(7) 0.0249(6) Uani d 1
C C29 0.4649(2) 0.4768(2) 0.76266(7) 0.0279(7) Uani d 1
H H29 0.4119 0.4150 0.7680 0.034 Uiso calc 1
C C30 0.5528(2) 0.5174(2) 0.78696(7) 0.0252(6) Uani d 1
H H30 0.5608 0.4827 0.8088 0.030 Uiso calc 1
C C31 0.9596(2) 0.9269(2) 0.94987(6) 0.0223(6) Uani d 1
C C32 1.0181(3) 0.8950(2) 0.89552(7) 0.0278(7) Uani d 1
C C33 1.1182(3) 0.9691(3) 0.90116(7) 0.0339(7) Uani d 1
H H33 1.1749 0.9852 0.8837 0.041 Uiso calc 1
C C34 1.1330(3) 1.0185(3) 0.93276(7) 0.0349(8) Uani d 1
H H34 1.2015 1.0695 0.9369 0.042 Uiso calc 1
C C35 0.6488(2) 0.8931(2) 0.93866(6) 0.0209(6) Uani d 1
C C36 0.5742(2) 0.9872(2) 0.94514(7) 0.0263(7) Uani d 1
H H36 0.5759 1.0200 0.9673 0.032 Uiso calc 1
C C37 0.4979(2) 1.0324(2) 0.91911(7) 0.0271(7) Uani d 1
H H37 0.4472 1.0968 0.9234 0.032 Uiso calc 1
C C38 0.4941(2) 0.9845(2) 0.88630(7) 0.0233(6) Uani d 1
C C39 0.5698(2) 0.8894(2) 0.88041(7) 0.0225(6) Uani d 1
H H39 0.5679 0.8558 0.8583 0.027 Uiso calc 1
C C40 0.6465(2) 0.8445(2) 0.90619(7) 0.0223(6) Uani d 1
H H40 0.6978 0.7805 0.9019 0.027 Uiso calc 1
C C56 0.0545(3) 0.3624(3) 0.97532(6) 0.0351(8) Uani d 1
H H56A 0.1384 0.3917 0.9823 0.053 Uiso calc 1
H H56B 0.0583 0.2797 0.9734 0.053 Uiso calc 1
H H56C -0.0062 0.3832 0.9924 0.053 Uiso calc 1
C C57 0.9215(3) 0.6026(3) 0.69277(7) 0.0390(8) Uani d 1
H H57A 0.9127 0.6846 0.6957 0.059 Uiso calc 1
H H57B 0.8407 0.5709 0.6841 0.059 Uiso calc 1
H H57C 0.9870 0.5872 0.6765 0.059 Uiso calc 1
C C58 0.9911(3) 0.8349(3) 0.86235(7) 0.0419(9) Uani d 1
H H58A 0.9073 0.8571 0.8529 0.063 Uiso calc 1
H H58B 0.9931 0.7529 0.8662 0.063 Uiso calc 1
H H58C 1.0554 0.8555 0.8462 0.063 Uiso calc 1
O O41 0.75615(19) 0.36623(19) 1.01187(5) 0.0414(6) Uani d 1
O O42 0.2191(2) 0.6315(2) 0.65606(6) 0.0490(6) Uani d 1
O O43 0.3115(2) 0.84734(18) 0.81484(6) 0.0484(6) Uani d 1
C C41 0.7635(3) 0.3445(3) 1.04792(8) 0.0408(8) Uani d 1
H H41A 0.7407 0.4131 1.0608 0.049 Uiso calc 1
H H41B 0.8501 0.3209 1.0555 0.049 Uiso calc 1
C C42 0.6696(3) 0.2502(3) 1.05346(8) 0.0472(9) Uani d 1
H H42A 0.5870 0.2811 1.0598 0.057 Uiso calc 1
H H42B 0.7016 0.1981 1.0717 0.057 Uiso calc 1
C C43 0.6576(3) 0.1892(3) 1.01893(8) 0.0383(8) Uani d 1
H H43A 0.6858 0.1095 1.0211 0.046 Uiso calc 1
H H43B 0.5692 0.1908 1.0095 0.046 Uiso calc 1
C C44 0.7442(3) 0.2564(3) 0.99650(8) 0.0444(9) Uani d 1
H H44A 0.8279 0.2193 0.9957 0.053 Uiso calc 1
H H44B 0.7069 0.2623 0.9729 0.053 Uiso calc 1
C C45 0.2034(3) 0.6474(3) 0.61990(9) 0.0538(10) Uani d 1
H H45A 0.1132 0.6609 0.6133 0.065 Uiso calc 1
H H45B 0.2324 0.5795 0.6077 0.065 Uiso calc 1
C C46 0.2823(4) 0.7491(3) 0.61114(9) 0.0549(10) Uani d 1
H H46A 0.2335 0.8017 0.5959 0.066 Uiso calc 1
H H46B 0.3599 0.7257 0.5998 0.066 Uiso calc 1
C C47 0.3146(3) 0.8040(3) 0.64550(8) 0.0460(9) Uani d 1
H H47A 0.4052 0.7935 0.6522 0.055 Uiso calc 1
H H47B 0.2952 0.8860 0.6449 0.055 Uiso calc 1
C C48 0.2318(3) 0.7430(3) 0.66945(9) 0.0500(9) Uani d 1
H H48A 0.2715 0.7415 0.6928 0.060 Uiso calc 1
H H48B 0.1482 0.7803 0.6702 0.060 Uiso calc 1
C C49 0.3219(3) 0.7412(3) 0.83223(9) 0.0458(9) Uani d 1
H H49A 0.2973 0.7492 0.8562 0.055 Uiso calc 1
H H49B 0.4099 0.7126 0.8322 0.055 Uiso calc 1
C C50 0.2324(3) 0.6605(3) 0.81282(8) 0.0390(8) Uani d 1
H H50A 0.1538 0.6489 0.8252 0.047 Uiso calc 1
H H50B 0.2732 0.5862 0.8093 0.047 Uiso calc 1
C C51 0.2048(3) 0.7208(3) 0.77892(8) 0.0482(9) Uani d 1
H H51A 0.2204 0.6700 0.7594 0.058 Uiso calc 1
H H51B 0.1159 0.7471 0.7770 0.058 Uiso calc 1
C C52 0.2948(3) 0.8194(3) 0.77967(8) 0.0448(9) Uani d 1
H H52A 0.3764 0.7979 0.7701 0.054 Uiso calc 1
H H52B 0.2584 0.8841 0.7665 0.054 Uiso calc 1

loop_
_atom_site_aniso_label
_atom_site_aniso_U_11
_atom_site_aniso_U_22
_atom_site_aniso_U_33
_atom_site_aniso_U_12
_atom_site_aniso_U_13
_atom_site_aniso_U_23
S11 0.0219(4) 0.0264(4) 0.0156(3) 0.0045(3) 0.0009(3) -0.0011(3)
S21 0.0205(4) 0.0252(4) 0.0177(4) 0.0036(3) -0.0004(3) -0.0016(3)
S31 0.0202(4) 0.0277(4) 0.0187(4) -0.0072(3) -0.0011(3) 0.0012(3)
O11 0.0297(11) 0.0252(11) 0.0233(10) 0.0034(9) -0.0043(8) -0.0012(8)
O12 0.0301(11) 0.0396(13) 0.0158(10) 0.0056(9) 0.0058(8) -0.0009(8)
O21 0.0274(10) 0.0243(11) 0.0281(11) -0.0002(9) -0.0062(8) 0.0018(8)
O22 0.0297(11) 0.0396(13) 0.0170(10) 0.0075(9) 0.0042(8) -0.0020(8)
O31 0.0264(11) 0.0451(13) 0.0163(10) -0.0120(10) 0.0027(8) 0.0018(9)
O32 0.0277(10) 0.0265(12) 0.0254(11) -0.0049(9) -0.0058(8) 0.0028(8)
N11 0.0234(12) 0.0352(15) 0.0153(12) 0.0082(11) 0.0003(9) 0.0033(10)
N12 0.0189(12) 0.0307(14) 0.0158(12) 0.0014(10) 0.0008(9) 0.0031(10)
N13 0.0239(12) 0.0310(14) 0.0175(12) 0.0067(11) 0.0008(9) 0.0038(10)
N14 0.0338(14) 0.0362(16) 0.0319(14) -0.0113(12) -0.0025(11) -0.0015(11)
N21 0.0227(12) 0.0367(15) 0.0173(12) 0.0098(11) -0.0023(9) 0.0064(10)
N22 0.0211(12) 0.0346(15) 0.0156(12) 0.0039(11) 0.0018(9) 0.0030(10)
N23 0.0240(12) 0.0329(15) 0.0179(12) 0.0079(11) 0.0005(9) 0.0002(10)
N24 0.0384(15) 0.0485(18) 0.0305(15) -0.0172(13) -0.0051(12) -0.0003(12)
N31 0.0220(12) 0.0370(15) 0.0187(12) -0.0103(11) 0.0010(9) -0.0049(10)
N32 0.0222(12) 0.0344(15) 0.0168(12) -0.0044(11) -0.0003(9) -0.0016(10)
N33 0.0246(12) 0.0380(15) 0.0191(13) -0.0137(11) 0.0013(10) -0.0030(10)
N34 0.0346(14) 0.0367(15) 0.0263(14) 0.0110(12) -0.0017(11) 0.0044(11)
C11 0.0186(13) 0.0267(16) 0.0146(14) -0.0012(12) -0.0007(10) -0.0015(11)
C12 0.0207(14) 0.0381(18) 0.0173(14) -0.0009(13) 0.0012(11) -0.0010(12)
C13 0.0306(16) 0.050(2) 0.0184(15) 0.0117(15) 0.0030(12) -0.0041(13)
C14 0.0295(16) 0.045(2) 0.0266(17) 0.0152(15) 0.0021(13) 0.0008(14)
C15 0.0187(14) 0.0221(15) 0.0209(14) 0.0045(12) 0.0041(11) -0.0029(11)
C16 0.0246(15) 0.0255(16) 0.0223(15) 0.0047(13) 0.0048(12) 0.0026(12)
C17 0.0264(15) 0.0237(16) 0.0296(16) -0.0037(13) 0.0070(12) 0.0020(12)
C18 0.0181(14) 0.0316(17) 0.0215(15) 0.0006(13) 0.0028(11) -0.0045(12)
C19 0.0217(14) 0.0275(16) 0.0197(14) 0.0000(12) 0.0003(11) 0.0022(12)
C20 0.0197(14) 0.0224(15) 0.0216(15) 0.0020(12) 0.0019(11) 0.0006(11)
C21 0.0165(13) 0.0280(16) 0.0155(14) 0.0016(12) 0.0002(10) 0.0011(11)
C22 0.0208(14) 0.0369(18) 0.0196(15) 0.0012(13) 0.0003(11) 0.0008(13)
C23 0.0311(16) 0.048(2) 0.0168(15) 0.0102(15) 0.0049(12) -0.0028(13)
C24 0.0292(16) 0.0389(19) 0.0264(17) 0.0117(14) 0.0009(13) -0.0022(14)
C25 0.0193(14) 0.0220(15) 0.0198(14) 0.0029(12) 0.0041(11) 0.0004(11)
C26 0.0223(14) 0.0212(15) 0.0226(15) 0.0011(12) 0.0005(11) 0.0000(11)
C27 0.0256(15) 0.0283(17) 0.0218(15) -0.0004(13) -0.0004(12) 0.0011(12)
C28 0.0210(14) 0.0303(17) 0.0231(15) -0.0015(13) 0.0001(11) -0.0064(12)
C29 0.0264(15) 0.0262(17) 0.0317(17) -0.0064(13) 0.0072(12) 0.0009(13)
C30 0.0267(15) 0.0279(17) 0.0212(15) 0.0032(13) 0.0040(12) 0.0036(12)
C31 0.0211(14) 0.0300(17) 0.0159(14) -0.0023(12) 0.0002(11) 0.0024(12)
C32 0.0289(16) 0.0345(18) 0.0202(15) -0.0019(14) 0.0016(12) 0.0014(12)
C33 0.0320(17) 0.048(2) 0.0223(16) -0.0113(15) 0.0063(12) -0.0003(14)
C34 0.0311(17) 0.048(2) 0.0260(17) -0.0194(15) 0.0070(13) -0.0046(14)
C35 0.0200(14) 0.0246(16) 0.0183(14) -0.0065(12) 0.0012(11) 0.0007(11)
C36 0.0267(15) 0.0276(17) 0.0250(16) -0.0047(13) 0.0058(12) -0.0038(12)
C37 0.0268(15) 0.0249(16) 0.0299(17) 0.0029(13) 0.0054(12) -0.0026(12)
C38 0.0191(14) 0.0269(16) 0.0238(15) -0.0006(12) 0.0000(11) 0.0058(12)
C39 0.0201(14) 0.0267(16) 0.0207(14) -0.0006(12) 0.0004(11) -0.0017(12)
C40 0.0194(14) 0.0238(16) 0.0236(15) -0.0007(12) 0.0010(11) -0.0003(12)
C56 0.0315(17) 0.055(2) 0.0188(16) 0.0075(16) 0.0040(12) 0.0061(14)
C57 0.0411(19) 0.058(2) 0.0182(16) 0.0153(17) 0.0023(13) 0.0070(14)
C58 0.051(2) 0.055(2) 0.0209(17) -0.0154(18) 0.0092(14) -0.0115(15)
O41 0.0397(13) 0.0418(14) 0.0435(14) -0.0011(11) 0.0088(10) 0.0051(11)
O42 0.0471(14) 0.0436(15) 0.0571(16) 0.0022(12) 0.0099(11) 0.0111(12)
O43 0.0591(16) 0.0386(14) 0.0471(15) -0.0102(12) -0.0034(12) -0.0045(11)
C41 0.0356(19) 0.047(2) 0.039(2) 0.0022(16) -0.0001(15) -0.0040(16)
C42 0.064(2) 0.037(2) 0.041(2) -0.0001(18) 0.0180(17) -0.0022(15)
C43 0.0362(18) 0.041(2) 0.0378(19) -0.0004(16) 0.0049(14) 0.0029(15)
C44 0.0406(19) 0.053(2) 0.040(2) -0.0023(17) 0.0086(15) -0.0059(17)
C45 0.049(2) 0.053(3) 0.058(3) 0.012(2) -0.0105(18) -0.0118(19)
C46 0.080(3) 0.040(2) 0.045(2) 0.009(2) 0.0156(19) 0.0022(17)
C47 0.0361(19) 0.051(2) 0.051(2) 0.0009(17) 0.0007(16) -0.0005(17)
C48 0.053(2) 0.058(3) 0.040(2) 0.0099(19) 0.0065(17) 0.0012(18)
C49 0.052(2) 0.039(2) 0.046(2) -0.0055(18) -0.0035(16) 0.0034(17)
C50 0.0393(19) 0.036(2) 0.042(2) -0.0022(15) 0.0063(15) -0.0017(15)
C51 0.049(2) 0.048(2) 0.046(2) -0.0012(18) -0.0072(17) -0.0008(17)
C52 0.044(2) 0.044(2) 0.047(2) 0.0001(17) 0.0059(16) 0.0026(17)

loop_
_atom_type_symbol
_atom_type_description
_atom_type_scat_dispersion_real
_atom_type_scat_dispersion_imag
_atom_type_scat_source
C C 0.0033 0.0016 'International Tables Vol C Tables 4.2.6.8 and 6.1.1.4'
H H 0.0000 0.0000 'International Tables Vol C Tables 4.2.6.8 and 6.1.1.4'
N N 0.0061 0.0033 'International Tables Vol C Tables 4.2.6.8 and 6.1.1.4'
O O 0.0106 0.0060 'International Tables Vol C Tables 4.2.6.8 and 6.1.1.4'
S S 0.1246 0.1234 'International Tables Vol C Tables 4.2.6.8 and 6.1.1.4'

loop_
_geom_angle_atom_site_label_1
_geom_angle_atom_site_label_2
_geom_angle_atom_site_label_3
_geom_angle
_geom_angle_publ_flag
O11 S11 O12 118.25(11) n
O11 S11 N11 109.77(12) n
O12 S11 N11 102.86(11) n
O12 S11 C15 110.37(12) n
O11 S11 C15 107.49(12) n
N11 S11 C15 107.65(12) n
O21 S21 O22 118.40(11) n
O21 S21 N21 109.83(12) n
O22 S21 N21 102.72(11) n
O21 S21 C25 107.90(12) n
O22 S21 C25 110.03(12) n
N21 S21 C25 107.43(12) n
O31 S31 O32 118.81(12) n
O31 S31 N31 102.59(11) n
O32 S31 N31 109.65(12) n
O31 S31 C35 110.23(12) n
O32 S31 C35 107.49(12) n
N31 S31 C35 107.56(12) n
C11 N11 S11 125.00(17) n
C11 N11 H11 117.5 ?
S11 N11 H11 117.5 ?
C11 N12 C12 116.0(2) ?
C11 N13 C14 114.9(2) ?
C18 N14 H14A 120.0 ?
C18 N14 H14B 120.0 ?
H14A N14 H14B 120.0 ?
C21 N21 S21 125.26(17) ?
C21 N21 H21 117.4 ?
S21 N21 H21 117.4 ?
C21 N22 C22 116.3(2) ?
C24 N23 C21 115.2(2) ?
C28 N24 H24A 120.0 ?
C28 N24 H24B 120.0 ?
H24A N24 H24B 120.0 ?
C31 N31 S31 125.66(18) ?
C31 N31 H31 117.2 ?
S31 N31 H31 117.2 ?
C31 N32 C32 116.0(2) ?
C34 N33 C31 115.1(2) ?
C38 N34 H34A 120.0 ?
C38 N34 H34B 120.0 ?
H34A N34 H34B 120.0 ?
N12 C11 N13 127.5(2) n
N13 C11 N11 115.4(2) ?
N12 C11 N11 117.1(2) ?
N12 C12 C13 121.4(2) ?
N12 C12 C56 115.1(2) ?
C13 C12 C56 123.5(3) ?
C14 C13 C12 117.2(3) ?
C14 C13 H13 121.4 ?
C12 C13 H13 121.4 ?
N13 C14 C13 123.0(3) ?
N13 C14 H14 118.5 ?
C13 C14 H14 118.5 ?
C16 C15 C20 120.3(2) ?
C16 C15 S11 120.2(2) ?
C20 C15 S11 119.5(2) ?
C17 C16 C15 119.6(2) ?
C17 C16 H16 120.2 ?
C15 C16 H16 120.2 ?
C16 C17 C18 120.8(3) ?
C16 C17 H17 119.6 ?
C18 C17 H17 119.6 ?
N14 C18 C19 120.4(2) ?
N14 C18 C17 121.1(3) ?
C19 C18 C17 118.4(2) ?
C20 C19 C18 121.1(2) ?
C20 C19 H19 119.5 ?
C18 C19 H19 119.5 ?
C19 C20 C15 119.8(3) ?
C19 C20 H20 120.1 ?
C15 C20 H20 120.1 ?
N22 C21 N23 127.0(2) n
N22 C21 N21 117.6(2) ?
N23 C21 N21 115.4(2) ?
N22 C22 C23 121.4(2) ?
N22 C22 C57 115.8(2) ?
C23 C22 C57 122.8(3) ?
C24 C23 C22 117.5(3) ?
C24 C23 H23 121.3 ?
C22 C23 H23 121.3 ?
N23 C24 C23 122.5(3) ?
N23 C24 H24 118.8 ?
C23 C24 H24 118.8 ?
C30 C25 C26 120.0(2) ?
C30 C25 S21 120.3(2) ?
C26 C25 S21 119.7(2) ?
C27 C26 C25 120.2(3) ?
C27 C26 H26 119.9 ?
C25 C26 H26 119.9 ?
C26 C27 C28 120.4(2) ?
C26 C27 H27 119.8 ?
C28 C27 H27 119.8 ?
N24 C28 C27 120.6(3) ?
N24 C28 C29 120.5(3) ?
C27 C28 C29 118.9(2) ?
C30 C29 C28 120.3(3) ?
C30 C29 H29 119.8 ?
C28 C29 H29 119.8 ?
C29 C30 C25 120.1(2) ?
C29 C30 H30 120.0 ?
C25 C30 H30 120.0 ?
N32 C31 N33 127.3(2) n
N32 C31 N31 117.5(2) ?
N33 C31 N31 115.2(2) ?
N32 C32 C33 121.0(3) ?
N32 C32 C58 115.5(2) ?
C33 C32 C58 123.6(3) ?
C34 C33 C32 117.9(3) ?
C34 C33 H33 121.0 ?
C32 C33 H33 121.0 ?
N33 C34 C33 122.7(3) ?
N33 C34 H34 118.7 ?
C33 C34 H34 118.7 ?
C36 C35 C40 120.5(2) ?
C36 C35 S31 119.7(2) ?
C40 C35 S31 119.7(2) ?
C37 C36 C35 119.5(3) ?
C37 C36 H36 120.3 ?
C35 C36 H36 120.3 ?
C36 C37 C38 120.8(3) ?
C36 C37 H37 119.6 ?
C38 C37 H37 119.6 ?
N34 C38 C37 121.3(3) ?
N34 C38 C39 120.0(2) ?
C37 C38 C39 118.7(2) ?
C40 C39 C38 120.7(2) ?
C40 C39 H39 119.7 ?
C38 C39 H39 119.7 ?
C39 C40 C35 119.8(3) ?
C39 C40 H40 120.1 ?
C35 C40 H40 120.1 ?
C12 C56 H56A 109.5 ?
C12 C56 H56B 109.5 ?
H56A C56 H56B 109.5 ?
C12 C56 H56C 109.5 ?
H56A C56 H56C 109.5 ?
H56B C56 H56C 109.5 ?
C22 C57 H57A 109.5 ?
C22 C57 H57B 109.5 ?
H57A C57 H57B 109.5 ?
C22 C57 H57C 109.5 ?
H57A C57 H57C 109.5 ?
H57B C57 H57C 109.5 ?
C32 C58 H58A 109.5 ?
C32 C58 H58B 109.5 ?
H58A C58 H58B 109.5 ?
C32 C58 H58C 109.5 ?
H58A C58 H58C 109.5 ?
H58B C58 H58C 109.5 ?
C41 O41 C44 104.6(2) ?
C48 O42 C45 104.3(2) ?
C52 O43 C49 105.2(2) ?
O41 C41 C42 105.4(2) ?
O41 C41 H41A 110.7 ?
C42 C41 H41A 110.7 ?
O41 C41 H41B 110.7 ?
C42 C41 H41B 110.7 ?
H41A C41 H41B 108.8 ?
C41 C42 C43 104.4(3) ?
C41 C42 H42A 110.9 ?
C43 C42 H42A 110.9 ?
C41 C42 H42B 110.9 ?
C43 C42 H42B 110.9 ?
H42A C42 H42B 108.9 ?
C44 C43 C42 103.7(3) ?
C44 C43 H43A 111.0 ?
C42 C43 H43A 111.0 ?
C44 C43 H43B 111.0 ?
C42 C43 H43B 111.0 ?
H43A C43 H43B 109.0 ?
O41 C44 C43 105.9(3) ?
O41 C44 H44A 110.6 ?
C43 C44 H44A 110.6 ?
O41 C44 H44B 110.6 ?
C43 C44 H44B 110.6 ?
H44A C44 H44B 108.7 ?
O42 C45 C46 106.8(3) ?
O42 C45 H45A 110.4 ?
C46 C45 H45A 110.4 ?
O42 C45 H45B 110.4 ?
C46 C45 H45B 110.4 ?
H45A C45 H45B 108.6 ?
C45 C46 C47 104.0(3) ?
C45 C46 H46A 110.9 ?
C47 C46 H46A 110.9 ?
C45 C46 H46B 110.9 ?
C47 C46 H46B 110.9 ?
H46A C46 H46B 109.0 ?
C48 C47 C46 103.6(3) ?
C48 C47 H47A 111.0 ?
C46 C47 H47A 111.0 ?
C48 C47 H47B 111.0 ?
C46 C47 H47B 111.0 ?
H47A C47 H47B 109.0 ?
O42 C48 C47 105.2(3) ?
O42 C48 H48A 110.7 ?
C47 C48 H48A 110.7 ?
O42 C48 H48B 110.7 ?
C47 C48 H48B 110.7 ?
H48A C48 H48B 108.8 ?
O43 C49 C50 106.2(2) ?
O43 C49 H49A 110.5 ?
C50 C49 H49A 110.5 ?
O43 C49 H49B 110.5 ?
C50 C49 H49B 110.5 ?
H49A C49 H49B 108.7 ?
C49 C50 C51 103.5(3) ?
C49 C50 H50A 111.1 ?
C51 C50 H50A 111.1 ?
C49 C50 H50B 111.1 ?
C51 C50 H50B 111.1 ?
H50A C50 H50B 109.0 ?
C52 C51 C50 104.4(2) ?
C52 C51 H51A 110.9 ?
C50 C51 H51A 110.9 ?
C52 C51 H51B 110.9 ?
C50 C51 H51B 110.9 ?
H51A C51 H51B 108.9 ?
O43 C52 C51 104.5(3) ?
O43 C52 H52A 110.9 ?
C51 C52 H52A 110.9 ?
O43 C52 H52B 110.9 ?
C51 C52 H52B 110.9 ?
H52A C52 H52B 108.9 ?

loop_
_geom_bond_atom_site_label_1
_geom_bond_atom_site_label_2
_geom_bond_distance
_geom_bond_publ_flag
S11 O11 1.4361(19) n
S11 O12 1.4359(19) n
S11 N11 1.650(2) n
S11 C15 1.747(3) n
S21 O21 1.4358(19) n
S21 O22 1.4417(19) n
S21 N21 1.646(2) n
S21 C25 1.738(3) n
S31 O31 1.4346(19) n
S31 O32 1.440(2) n
S31 N31 1.648(2) n
S31 C35 1.748(2) n
N11 C11 1.390(3) ?
N11 H11 0.8800 ?
N12 C11 1.334(3) ?
N12 C12 1.348(3) ?
N13 C11 1.333(3) ?
N13 C14 1.337(3) ?
N14 C18 1.365(3) n
N14 H14A 0.8800 ?
N14 H14B 0.8800 ?
N21 C21 1.378(3) ?
N21 H21 0.8800 ?
N22 C21 1.336(3) ?
N22 C22 1.336(3) ?
N23 C24 1.339(3) ?
N23 C21 1.339(3) ?
N24 C28 1.366(3) n
N24 H24A 0.8800 ?
N24 H24B 0.8800 ?
N31 C31 1.386(3) ?
N31 H31 0.8800 ?
N32 C31 1.337(3) ?
N32 C32 1.346(3) ?
N33 C34 1.336(3) ?
N33 C31 1.339(3) ?
N34 C38 1.373(3) ?
N34 H34A 0.8800 ?
N34 H34B 0.8800 ?
C12 C13 1.378(4) ?
C12 C56 1.499(3) ?
C13 C14 1.378(4) ?
C13 H13 0.9500 ?
C14 H14 0.9500 ?
C15 C16 1.394(4) ?
C15 C20 1.395(3) ?
C16 C17 1.379(3) ?
C16 H16 0.9500 ?
C17 C18 1.405(4) ?
C17 H17 0.9500 ?
C18 C19 1.401(4) ?
C19 C20 1.372(3) ?
C19 H19 0.9500 ?
C20 H20 0.9500 ?
C22 C23 1.382(4) ?
C22 C57 1.500(3) ?
C23 C24 1.379(3) ?
C23 H23 0.9500 ?
C24 H24 0.9500 ?
C25 C30 1.387(4) ?
C25 C26 1.398(3) ?
C26 C27 1.378(3) ?
C26 H26 0.9500 ?
C27 C28 1.403(4) ?
C27 H27 0.9500 ?
C28 C29 1.407(4) ?
C29 C30 1.386(3) ?
C29 H29 0.9500 ?
C30 H30 0.9500 ?
C32 C33 1.384(4) ?
C32 C58 1.495(4) ?
C33 C34 1.370(4) ?
C33 H33 0.9500 ?
C34 H34 0.9500 ?
C35 C36 1.393(4) ?
C35 C40 1.394(3) ?
C36 C37 1.378(3) ?
C36 H36 0.9500 ?
C37 C38 1.403(3) ?
C37 H37 0.9500 ?
C38 C39 1.404(4) ?
C39 C40 1.372(3) ?
C39 H39 0.9500 ?
C40 H40 0.9500 ?
C56 H56A 0.9800 ?
C56 H56B 0.9800 ?
C56 H56C 0.9800 ?
C57 H57A 0.9800 ?
C57 H57B 0.9800 ?
C57 H57C 0.9800 ?
C58 H58A 0.9800 ?
C58 H58B 0.9800 ?
C58 H58C 0.9800 ?
O41 C41 1.433(3) ?
O41 C44 1.433(4) ?
O42 C48 1.422(4) ?
O42 C45 1.430(4) ?
O43 C52 1.419(3) ?
O43 C49 1.429(4) ?
C41 C42 1.515(4) ?
C41 H41A 0.9900 ?
C41 H41B 0.9900 ?
C42 C43 1.532(4) ?
C42 H42A 0.9900 ?
C42 H42B 0.9900 ?
C43 C44 1.520(4) ?
C43 H43A 0.9900 ?
C43 H43B 0.9900 ?
C44 H44A 0.9900 ?
C44 H44B 0.9900 ?
C45 C46 1.511(5) ?
C45 H45A 0.9900 ?
C45 H45B 0.9900 ?
C46 C47 1.518(4) ?
C46 H46A 0.9900 ?
C46 H46B 0.9900 ?
C47 C48 1.496(4) ?
C47 H47A 0.9900 ?
C47 H47B 0.9900 ?
C48 H48A 0.9900 ?
C48 H48B 0.9900 ?
C49 C50 1.521(4) ?
C49 H49A 0.9900 ?
C49 H49B 0.9900 ?
C50 C51 1.522(4) ?
C50 H50A 0.9900 ?
C50 H50B 0.9900 ?
C51 C52 1.504(4) ?
C51 H51A 0.9900 ?
C51 H51B 0.9900 ?
C52 H52A 0.9900 ?
C52 H52B 0.9900 ?

loop_
_geom_hbond_atom_site_label_D
_geom_hbond_atom_site_label_H
_geom_hbond_atom_site_label_A
_geom_hbond_site_symmetry_A
_geom_hbond_distance_DH
_geom_hbond_distance_HA
_geom_hbond_distance_DA
_geom_hbond_angle_DHA
N14 H14B O32 . 0.88 2.11 2.968(3) 166
N14 H14A O41 . 0.88 2.40 3.051(3) 131
N24 H24A O42 . 0.88 2.29 2.998(3) 137
N34 H34B O43 . 0.88 2.30 2.983(3) 134
N11 H11 N23 1_455 0.88 2.04 2.913(3) 169
N21 H21 N13 1_655 0.88 2.00 2.873(3) 172
N24 H24B O21 2_646 0.88 2.17 2.999(3) 158
N31 H31 N33 3_777 0.88 2.02 2.893(3) 174
N34 H34A O11 1_565 0.88 2.15 3.009(3) 167

_cod_database_fobs_code 1543127
